data_4101864
loop_
_publ_author_name
'Hitoshi Miyasaka'
'Natsuko Motokawa'
'Satoshi Matsunaga'
'Masahiro Yamashita'
'Kunihisa Sugimoto'
'Tatsuya Mori'
'Naoki Toyota'
'Kim R. Dunbar'

_publ_section_title
;
 Control of Charge Transfer in a Series of Ru2II,II/TCNQ Two-Dimensional
 Networks by Tuning the Electron Affinity of TCNQ Units: A Route to
 Synergistic Magnetic/Conducting Materials
;
_journal_name_full 'Journal of the American Chemical Society'
_journal_page_first 1532
_journal_page_last 1544
_journal_paper_doi 10.1021/ja909489s
_journal_volume 132
_journal_year 2010
_chemical_formula_moiety 'C52 H34 F24 N4 O16 Rh4 '
_chemical_formula_sum 'C52 H34 F24 N4 O16 Rh4'
_chemical_formula_weight 1838.44
_space_group_IT_number 12
_symmetry_cell_setting monoclinic
_symmetry_Int_Tables_number 12
_symmetry_space_group_name_Hall '-C 2y'
_symmetry_space_group_name_H-M 'C 1 2/m 1'
_cell_angle_alpha 90.0000
_cell_angle_beta 95.607(3)
_cell_angle_gamma 90.0000
_cell_formula_units_Z 2
_cell_length_a 16.825(3)
_cell_length_b 20.753(4)
_cell_length_c 8.5773(15)
_cell_measurement_reflns_used 4423
_cell_measurement_temperature 103.1
_cell_measurement_theta_max 27.5
_cell_measurement_theta_min 3.1
_cell_volume 2980.6(9)
_computing_cell_refinement CrystalClear
_computing_data_collection CrystalClear
_computing_data_reduction CrystalStructure
_computing_publication_material 'CrystalStructure 3.8'
_computing_structure_refinement SHELXL
_computing_structure_solution SIR92
_diffrn_ambient_temperature 103.1
_diffrn_detector_area_resol_mean 7.31
_diffrn_measured_fraction_theta_full 0.975
_diffrn_measured_fraction_theta_max 0.975
_diffrn_measurement_device_type 'Rigaku Saturn'
_diffrn_measurement_method \w
_diffrn_radiation_type 'Mo K\a'
_diffrn_radiation_wavelength 0.71075
_diffrn_reflns_av_R_equivalents 0.025
_diffrn_reflns_limit_h_max 18
_diffrn_reflns_limit_h_min -21
_diffrn_reflns_limit_k_max 26
_diffrn_reflns_limit_k_min -26
_diffrn_reflns_limit_l_max 11
_diffrn_reflns_limit_l_min -9
_diffrn_reflns_number 12071
_diffrn_reflns_theta_full 27.47
_diffrn_reflns_theta_max 27.47
_exptl_absorpt_coefficient_mu 1.233
_exptl_absorpt_correction_T_max 0.978
_exptl_absorpt_correction_T_min 0.897
_exptl_absorpt_correction_type multi-scan
_exptl_absorpt_process_details 'Jacobson, R. (1998) Private communication'
_exptl_crystal_colour purplishbrown
_exptl_crystal_density_diffrn 2.048
_exptl_crystal_density_method 'not measured'
_exptl_crystal_description platelet
_exptl_crystal_F_000 1796.00
_exptl_crystal_size_max 0.08
_exptl_crystal_size_mid 0.08
_exptl_crystal_size_min 0.02
_refine_diff_density_max 1.22
_refine_diff_density_min -0.66
_refine_ls_extinction_method none
_refine_ls_goodness_of_fit_ref 1.074
_refine_ls_hydrogen_treatment refall
_refine_ls_number_parameters 236
_refine_ls_number_reflns 3423
_refine_ls_R_factor_gt 0.0381
_refine_ls_shift/su_max 0.0020
_refine_ls_structure_factor_coef Fsqd
_refine_ls_weighting_details 'w = 1/[\s^2^(Fo^2^)+(0.0473P)^2^+13.1573P] where P=(Fo^2^+2Fc^2^)/3'
_refine_ls_weighting_scheme calc
_refine_ls_wR_factor_ref 0.0945
_reflns_number_gt 2940
_reflns_number_total 3423
_reflns_threshold_expression F^2^>2.0\s(F^2^)
_cod_data_source_file ja909489s_si_006.cif
_cod_data_source_block '__Rh-CF3-TCNQ'
_cod_original_formula_sum 'C52 H34 F24 N4 O16 Rh4 '
_cod_database_code 4101864

loop_
_symmetry_equiv_pos_site_id
_symmetry_equiv_pos_as_xyz
1 +X,+Y,+Z
2 -X,+Y,-Z
3 -X,-Y,-Z
4 +X,-Y,+Z
5 1/2+X,1/2+Y,+Z
6 1/2-X,1/2+Y,-Z
7 1/2-X,1/2-Y,-Z
8 1/2+X,1/2-Y,+Z

loop_
_atom_site_label
_atom_site_type_symbol
_atom_site_fract_x
_atom_site_fract_y
_atom_site_fract_z
_atom_site_U_iso_or_equiv
_atom_site_adp_type
_atom_site_occupancy
_atom_site_symmetry_multiplicity
_atom_site_calc_flag
_atom_site_refinement_flags
_atom_site_disorder_assembly
_atom_site_disorder_group
Rh(1) Rh 0.728453(16) 0.698423(12) 0.44727(3) 0.01575(10) Uani 1.00 1 d . . .
F(1) F 0.56695(15) 0.69638(14) 0.8678(3) 0.0435(6) Uani 1.00 1 d . . .
F(2) F 0.67906(16) 0.66115(13) 0.9732(2) 0.0397(6) Uani 1.00 1 d . . .
F(3) F 0.64862(18) 0.76059(14) 0.9985(2) 0.0472(7) Uani 1.00 1 d . . .
F(4) F 0.9614(2) 0.6698(2) 0.8532(3) 0.0760(11) Uani 1.00 1 d . . .
F(5) F 0.96537(19) 0.60644(15) 0.6564(4) 0.0627(9) Uani 1.00 1 d . . .
F(6) F 1.02168(18) 0.69795(16) 0.6582(4) 0.0620(9) Uani 1.00 1 d . . .
O(1) O 0.67719(16) 0.68231(12) 0.6504(2) 0.0227(5) Uani 1.00 1 d . . .
O(2) O 0.71621(15) 0.78031(12) 0.7464(2) 0.0200(5) Uani 1.00 1 d . . .
O(3) O 0.83203(15) 0.66010(12) 0.5493(2) 0.0212(5) Uani 1.00 1 d . . .
O(4) O 0.87323(15) 0.75690(12) 0.6488(2) 0.0210(5) Uani 1.00 1 d . . .
N(1) N 0.68811(18) 0.60582(13) 0.3476(3) 0.0188(5) Uani 1.00 1 d . . .
C(1) C 0.6832(2) 0.72643(18) 0.7512(4) 0.0204(6) Uani 1.00 1 d . . .
C(2) C 0.6442(2) 0.71134(19) 0.9017(4) 0.0259(8) Uani 1.00 1 d . . .
C(3) C 0.8802(2) 0.69740(17) 0.6253(4) 0.0208(7) Uani 1.00 1 d . . .
C(4) C 0.9570(2) 0.6667(2) 0.7021(5) 0.0333(9) Uani 1.00 1 d . . .
C(5) C 0.66264(19) 0.55864(16) 0.2965(3) 0.0157(6) Uani 1.00 1 d . . .
C(6) C 0.6290(3) 0.5000 0.2329(6) 0.0146(8) Uani 1.00 2 d S . .
C(7) C 0.5646(3) 0.5000 0.1177(5) 0.0148(8) Uani 1.00 2 d S . .
C(8) C 0.5309(2) 0.55973(15) 0.0567(3) 0.0157(6) Uani 1.00 1 d . . .
C(9) C 0.5000 0.6404(4) 0.5000 0.0183(18) Uiso 0.50 2 d SP . .
C(10) C 0.5000 0.5683(4) 0.5000 0.0084(15) Uiso 0.50 2 d SP . .
C(11) C 0.5334(5) 0.5575(4) 0.5513(10) 0.0365(19) Uiso 0.50 1 d P . .
C(12) C 0.5579(3) 0.5340(2) 0.5952(6) 0.0072(10) Uiso 0.50 1 d P . .
C(13) C 0.5678(7) 0.5000 0.6023(14) 0.033(2) Uiso 0.50 2 d SP . .
C(14) C 0.6461(10) 0.5000 0.712(2) 0.060(4) Uiso 0.50 2 d SP . .
C(15) C 0.7848(12) 0.5000 0.682(2) 0.170(8) Uani 1.00 2 d S . .
C(16) C 0.8084(8) 0.5000 0.868(2) 0.124(5) Uani 1.00 2 d S . .
C(17) C 0.8161(4) 0.5564(4) 0.9609(13) 0.101(2) Uani 1.00 1 d . . .
C(18) C 0.8432(3) 0.5609(3) 1.1156(11) 0.077(2) Uani 1.00 1 d . . .
C(19) C 0.8537(6) 0.5000 1.207(2) 0.093(4) Uani 1.00 2 d S . .
C(20) C 0.8721(7) 0.5000 1.3540(19) 0.092(3) Uani 1.00 2 d S . .
H(1) H 0.5522 0.5995 0.0959 0.019 Uiso 1.00 1 c R . .
H(2) H 0.8006 0.5957 0.9098 0.121 Uiso 1.00 1 c R . .
H(3) H 0.8550 0.6015 1.1633 0.092 Uiso 1.00 1 c R . .

loop_
_atom_site_aniso_label
_atom_site_aniso_U_11
_atom_site_aniso_U_22
_atom_site_aniso_U_33
_atom_site_aniso_U_12
_atom_site_aniso_U_13
_atom_site_aniso_U_23
Rh(1) 0.02027(15) 0.01195(14) 0.01460(15) -0.00324(10) -0.00053(10) -0.00123(9)
F(1) 0.0300(13) 0.0615(18) 0.0399(14) -0.0032(12) 0.0086(11) 0.0112(12)
F(2) 0.0463(15) 0.0411(14) 0.0322(13) 0.0059(12) 0.0055(11) 0.0143(11)
F(3) 0.0728(19) 0.0412(15) 0.0308(13) -0.0078(14) 0.0219(12) -0.0071(11)
F(4) 0.078(2) 0.107(3) 0.0400(17) 0.043(2) -0.0113(16) 0.0001(18)
F(5) 0.0507(18) 0.0424(17) 0.090(2) 0.0166(14) -0.0193(16) -0.0131(16)
F(6) 0.0347(16) 0.062(2) 0.087(2) -0.0005(14) -0.0035(16) -0.0036(17)
O(1) 0.0304(13) 0.0173(12) 0.0207(12) -0.0059(10) 0.0036(10) -0.0014(9)
O(2) 0.0245(12) 0.0198(11) 0.0158(11) -0.0026(9) 0.0016(9) -0.0014(9)
O(3) 0.0237(12) 0.0170(11) 0.0217(12) 0.0011(9) -0.0031(9) -0.0016(9)
O(4) 0.0220(12) 0.0200(12) 0.0200(12) -0.0031(9) -0.0032(9) -0.0016(9)
N(1) 0.0232(14) 0.0146(14) 0.0180(14) -0.0021(11) -0.0006(11) -0.0009(11)
C(1) 0.0215(16) 0.0231(17) 0.0163(16) 0.0013(14) 0.0008(13) 0.0005(13)
C(2) 0.031(2) 0.0269(19) 0.0205(18) -0.0017(15) 0.0038(15) 0.0034(14)
C(3) 0.0232(17) 0.0187(16) 0.0201(17) 0.0001(13) 0.0008(13) 0.0014(13)
C(4) 0.033(2) 0.031(2) 0.034(2) 0.0068(17) -0.0089(17) -0.0049(17)
C(5) 0.0169(15) 0.0145(15) 0.0150(15) 0.0017(12) -0.0018(12) 0.0027(12)
C(6) 0.014(2) 0.011(2) 0.019(2) 0.0000 -0.0018(17) 0.0000
C(7) 0.018(2) 0.014(2) 0.012(2) 0.0000 -0.0001(17) 0.0000
C(8) 0.0189(15) 0.0092(14) 0.0186(15) -0.0004(11) -0.0008(12) 0.0012(12)
C(15) 0.156(16) 0.22(2) 0.125(13) 0.0000 -0.047(12) 0.0000
C(16) 0.091(9) 0.060(7) 0.224(18) 0.0000 0.031(10) 0.0000
C(17) 0.075(5) 0.065(5) 0.158(8) 0.023(4) -0.013(5) -0.018(5)
C(18) 0.045(3) 0.039(3) 0.151(7) 0.005(2) 0.032(4) -0.008(3)
C(19) 0.048(5) 0.047(5) 0.188(13) 0.0000 0.032(7) 0.0000
C(20) 0.056(6) 0.068(7) 0.149(11) 0.0000 -0.004(7) 0.0000

loop_
_atom_type_symbol
_atom_type_description
_atom_type_scat_dispersion_real
_atom_type_scat_dispersion_imag
_atom_type_scat_source
C C 0.003 0.002
;
International Tables for Crystallography
(1992, Vol. C, Tables 4.2.6.8 and 6.1.1.4)
;
H H 0.000 0.000
;
International Tables for Crystallography
(1992, Vol. C, Table 6.1.1.4)
;
N N 0.006 0.003
;
International Tables for Crystallography
(1992, Vol. C, Tables 4.2.6.8 and 6.1.1.4)
;
O O 0.011 0.006
;
International Tables for Crystallography
(1992, Vol. C, Tables 4.2.6.8 and 6.1.1.4)
;
F F 0.017 0.010
;
International Tables for Crystallography
(1992, Vol. C, Tables 4.2.6.8 and 6.1.1.4)
;
Rh Rh -1.118 0.919
;
International Tables for Crystallography
(1992, Vol. C, Tables 4.2.6.8 and 6.1.1.4)
;

loop_
_geom_angle_atom_site_label_1
_geom_angle_atom_site_label_2
_geom_angle_atom_site_label_3
_geom_angle
_geom_angle_publ_flag
_geom_angle_site_symmetry_1
_geom_angle_site_symmetry_2
_geom_angle_site_symmetry_3
Rh(1) Rh(1) O(1) 87.82(7) yes 7_666 . .
Rh(1) Rh(1) O(2) 88.21(6) yes 7_666 . 7_666
Rh(1) Rh(1) O(3) 88.40(7) yes 7_666 . .
Rh(1) Rh(1) O(4) 87.58(6) yes 7_666 . 7_666
Rh(1) Rh(1) N(1) 178.87(7) yes 7_666 . .
O(1) Rh(1) O(2) 175.89(9) yes . . 7_666
O(1) Rh(1) O(3) 89.11(10) yes . . .
O(1) Rh(1) O(4) 90.66(10) yes . . 7_666
O(1) Rh(1) N(1) 92.79(10) yes . . .
O(2) Rh(1) O(3) 89.71(10) yes 7_666 . .
O(2) Rh(1) O(4) 90.24(9) yes 7_666 . 7_666
O(2) Rh(1) N(1) 91.20(10) yes 7_666 . .
O(3) Rh(1) O(4) 175.98(9) yes . . 7_666
O(3) Rh(1) N(1) 92.57(10) yes . . .
O(4) Rh(1) N(1) 91.46(10) yes 7_666 . .
Rh(1) O(1) C(1) 117.0(2) yes . . .
Rh(1) O(2) C(1) 117.5(2) yes 7_666 . .
Rh(1) O(3) C(3) 117.7(2) yes . . .
Rh(1) O(4) C(3) 117.8(2) yes 7_666 . .
Rh(1) N(1) C(5) 176.0(2) yes . . .
O(1) C(1) O(2) 129.4(3) yes . . .
O(1) C(1) C(2) 114.7(3) yes . . .
O(2) C(1) C(2) 115.9(3) yes . . .
F(1) C(2) F(2) 107.2(3) yes . . .
F(1) C(2) F(3) 108.1(3) yes . . .
F(1) C(2) C(1) 110.5(2) yes . . .
F(2) C(2) F(3) 109.0(3) yes . . .
F(2) C(2) C(1) 110.2(3) yes . . .
F(3) C(2) C(1) 111.7(3) yes . . .
O(3) C(3) O(4) 128.5(3) yes . . .
O(3) C(3) C(4) 116.2(3) yes . . .
O(4) C(3) C(4) 115.2(3) yes . . .
F(4) C(4) F(5) 110.2(3) yes . . .
F(4) C(4) F(6) 106.7(3) yes . . .
F(4) C(4) C(3) 112.0(3) yes . . .
F(5) C(4) F(6) 105.0(3) yes . . .
F(5) C(4) C(3) 112.1(3) yes . . .
F(6) C(4) C(3) 110.5(3) yes . . .
N(1) C(5) C(6) 178.7(3) yes . . .
C(5) C(6) C(5) 116.9(3) yes . . 4_565
C(5) C(6) C(7) 121.5(2) yes . . .
C(5) C(6) C(7) 121.5(2) yes 4_565 . .
C(6) C(7) C(8) 120.62(19) yes . . .
C(6) C(7) C(8) 120.62(19) yes . . 4_565
C(8) C(7) C(8) 118.8(3) yes . . 4_565
C(7) C(8) C(8) 120.6(3) yes . . 2_655
C(9) C(10) C(11) 108.2(10) yes . . .
C(9) C(10) C(11) 108.2(10) yes . . 2_656
C(9) C(10) C(12) 120.5(3) yes . . .
C(9) C(10) C(12) 120.5(3) yes . . 2_656
C(11) C(10) C(11) 143.6(16) yes . . 2_656
C(11) C(10) C(12) 12.4(8) yes . . .
C(11) C(10) C(12) 131.3(12) yes . . 2_656
C(11) C(10) C(12) 131.3(12) yes 2_656 . .
C(11) C(10) C(12) 12.4(8) yes 2_656 . 2_656
C(12) C(10) C(12) 119.1(6) yes . . 2_656
C(10) C(11) C(11) 18.2(8) yes . . 2_656
C(10) C(11) C(12) 155.3(17) yes . . .
C(10) C(11) C(13) 138.2(13) yes . . .
C(11) C(11) C(12) 137.2(12) yes 2_656 . .
C(11) C(11) C(13) 120.0(9) yes 2_656 . .
C(12) C(11) C(13) 17.7(7) yes . . .
C(10) C(12) C(11) 12.3(8) yes . . .
C(10) C(12) C(12) 120.5(5) yes . . 4_565
C(10) C(12) C(13) 133.0(11) yes . . .
C(10) C(12) C(14) 170.1(6) yes . . .
C(11) C(12) C(12) 132.6(10) yes . . 4_565
C(11) C(12) C(13) 144.7(14) yes . . .
C(11) C(12) C(14) 158.5(10) yes . . .
C(12) C(12) C(13) 13.7(10) yes 4_565 . .
C(12) C(12) C(14) 67.5(3) yes 4_565 . .
C(13) C(12) C(14) 54.4(10) yes . . .
C(11) C(13) C(11) 119.9(10) yes . . 4_565
C(11) C(13) C(12) 17.6(7) yes . . .
C(11) C(13) C(12) 136.8(15) yes . . 4_565
C(11) C(13) C(14) 120.0(5) yes . . .
C(11) C(13) C(12) 136.8(15) yes 4_565 . .
C(11) C(13) C(12) 17.6(7) yes 4_565 . 4_565
C(11) C(13) C(14) 120.0(5) yes 4_565 . .
C(12) C(13) C(12) 153(2) yes . . 4_565
C(12) C(13) C(14) 103.1(10) yes . . .
C(12) C(13) C(14) 103.1(10) yes 4_565 . .
C(12) C(14) C(12) 44.9(4) yes . . 4_565
C(12) C(14) C(13) 22.5(2) yes . . .
C(12) C(14) C(13) 22.5(2) yes 4_565 . .
C(15) C(16) C(17) 124.0(7) yes . . .
C(15) C(16) C(17) 124.0(7) yes . . 4_565
C(17) C(16) C(17) 111.6(12) yes . . 4_565
C(16) C(17) C(18) 127.5(9) yes . . .
C(17) C(18) C(19) 117.8(7) yes . . .
C(18) C(19) C(18) 116.2(11) yes . . 4_565
C(18) C(19) C(20) 121.9(6) yes . . .
C(18) C(19) C(20) 121.9(6) yes 4_565 . .
C(7) C(8) H(1) 119.8 no . . .
C(8) C(8) H(1) 119.5 no 2_655 . .
C(16) C(17) H(2) 116.3 no . . .
C(18) C(17) H(2) 116.2 no . . .
C(17) C(18) H(3) 121.0 no . . .
C(19) C(18) H(3) 121.2 no . . .

loop_
_geom_bond_atom_site_label_1
_geom_bond_atom_site_label_2
_geom_bond_distance
_geom_bond_publ_flag
_geom_bond_site_symmetry_1
_geom_bond_site_symmetry_2
Rh(1) Rh(1) 2.4080(3) yes . 7_666
Rh(1) O(1) 2.045(2) yes . .
Rh(1) O(2) 2.031(2) yes . 7_666
Rh(1) O(3) 2.034(2) yes . .
Rh(1) O(4) 2.047(2) yes . 7_666
Rh(1) N(1) 2.184(2) yes . .
F(1) C(2) 1.341(4) yes . .
F(2) C(2) 1.317(4) yes . .
F(3) C(2) 1.314(4) yes . .
F(4) C(4) 1.293(5) yes . .
F(5) C(4) 1.323(5) yes . .
F(6) C(4) 1.351(5) yes . .
O(1) C(1) 1.257(4) yes . .
O(2) C(1) 1.251(4) yes . .
O(3) C(3) 1.256(4) yes . .
O(4) C(3) 1.258(4) yes . .
N(1) C(5) 1.139(4) yes . .
C(1) C(2) 1.536(5) yes . .
C(3) C(4) 1.531(5) yes . .
C(5) C(6) 1.428(4) yes . .
C(6) C(7) 1.393(6) yes . .
C(7) C(8) 1.440(3) yes . .
C(7) C(8) 1.440(3) yes . 4_565
C(8) C(8) 1.351(4) yes . 2_655
C(9) C(10) 1.497(12) yes . .
C(10) C(11) 0.715(9) yes . .
C(10) C(11) 0.715(9) yes . 2_656
C(10) C(12) 1.402(7) yes . .
C(10) C(12) 1.402(7) yes . 2_656
C(11) C(11) 1.358(12) yes . 2_656
C(11) C(12) 0.720(10) yes . .
C(11) C(13) 1.379(11) yes . .
C(12) C(12) 1.412(8) yes . 4_565
C(12) C(13) 0.727(6) yes . .
C(12) C(14) 1.848(16) yes . .
C(13) C(14) 1.54(2) yes . .
C(15) C(16) 1.61(2) yes . .
C(16) C(17) 1.415(13) yes . .
C(16) C(17) 1.415(13) yes . 4_565
C(17) C(18) 1.363(14) yes . .
C(18) C(19) 1.488(11) yes . .
C(19) C(20) 1.27(2) yes . .
C(8) H(1) 0.949 no . .
C(17) H(2) 0.950 no . .
C(18) H(3) 0.950 no . .

loop_
_geom_contact_atom_site_label_1
_geom_contact_atom_site_label_2
_geom_contact_distance
_geom_contact_publ_flag
_geom_contact_site_symmetry_1
_geom_contact_site_symmetry_2
F(1) F(1) 3.350(3) ? . 2_657
F(1) F(4) 3.292(5) ? . 8_465
F(1) F(6) 2.890(4) ? . 8_465
F(1) C(8) 3.351(4) ? . 1_556
F(1) C(8) 3.373(4) ? . 2_656
F(1) C(9) 3.446(4) ? . .
F(2) F(3) 3.311(4) ? . 7_667
F(2) O(2) 3.088(3) ? . 7_667
F(2) N(1) 3.400(3) ? . 1_556
F(2) C(5) 3.527(4) ? . 1_556
F(2) C(8) 3.392(4) ? . 1_556
F(2) C(17) 3.178(8) ? . .
F(2) C(18) 3.576(6) ? . .
F(3) F(2) 3.311(4) ? . 7_667
F(3) F(3) 3.437(4) ? . 7_667
F(3) F(4) 2.756(4) ? . 7_667
F(3) F(4) 3.577(4) ? . 8_465
F(3) F(6) 3.550(4) ? . 8_465
F(3) O(2) 3.116(3) ? . 7_667
F(3) O(4) 3.104(3) ? . 7_667
F(3) C(1) 3.391(4) ? . 7_667
F(3) C(2) 3.555(4) ? . 7_667
F(3) C(3) 3.422(4) ? . 7_667
F(3) C(4) 3.595(5) ? . 7_667
F(4) F(1) 3.292(5) ? . 8_565
F(4) F(3) 2.756(4) ? . 7_667
F(4) F(3) 3.577(4) ? . 8_565
F(4) F(4) 2.718(4) ? . 2_757
F(4) C(17) 3.579(9) ? . .
F(5) F(5) 3.028(5) ? . 2_756
F(5) F(6) 3.324(5) ? . 2_756
F(5) C(20) 3.523(9) ? . 2_757
F(6) F(1) 2.890(4) ? . 8_565
F(6) F(3) 3.550(4) ? . 8_565
F(6) F(5) 3.324(5) ? . 2_756
F(6) F(6) 2.740(5) ? . 2_756
F(6) O(2) 3.317(3) ? . 8_565
F(6) O(3) 3.271(4) ? . 2_756
F(6) O(4) 3.531(4) ? . 2_756
F(6) C(1) 3.172(4) ? . 8_565
F(6) C(2) 3.364(5) ? . 8_565
F(6) C(3) 3.070(5) ? . 2_756
F(6) C(4) 3.211(5) ? . 2_756
O(1) C(9) 3.249(3) ? . .
O(1) C(11) 3.589(9) ? . .
O(2) F(2) 3.088(3) ? . 7_667
O(2) F(3) 3.116(3) ? . 7_667
O(2) F(6) 3.317(3) ? . 8_465
O(3) F(6) 3.271(4) ? . 2_756
O(4) F(3) 3.104(3) ? . 7_667
O(4) F(6) 3.531(4) ? . 2_756
O(4) C(9) 3.355(6) ? . 7_666
N(1) F(2) 3.400(3) ? . 1_554
N(1) C(11) 3.424(10) ? . .
N(1) C(12) 3.527(6) ? . .
N(1) C(18) 3.557(8) ? . 1_554
C(1) F(3) 3.391(4) ? . 7_667
C(1) F(6) 3.172(4) ? . 8_465
C(2) F(3) 3.555(4) ? . 7_667
C(2) F(6) 3.364(5) ? . 8_465
C(3) F(3) 3.422(4) ? . 7_667
C(3) F(6) 3.070(5) ? . 2_756
C(4) F(3) 3.595(5) ? . 7_667
C(4) F(6) 3.211(5) ? . 2_756
C(5) F(2) 3.527(4) ? . 1_554
C(5) C(10) 3.393(3) ? . .
C(5) C(11) 3.231(10) ? . .
C(5) C(12) 3.289(7) ? . .
C(5) C(13) 3.425(12) ? . .
C(5) C(18) 3.544(8) ? . 1_554
C(5) C(19) 3.590(11) ? . 1_554
C(6) C(10) 3.597(5) ? . .
C(6) C(10) 3.597(5) ? . 3_666
C(6) C(11) 3.512(10) ? . .
C(6) C(11) 3.512(10) ? . 4_565
C(6) C(12) 3.509(8) ? . .
C(6) C(12) 3.509(8) ? . 4_565
C(6) C(13) 3.426(14) ? . .
C(7) C(8) 2.425(4) ? . 3_665
C(7) C(12) 3.435(7) ? . 2_656
C(7) C(12) 3.435(7) ? . 3_666
C(7) C(13) 3.431(14) ? . 2_656
C(8) F(1) 3.351(4) ? . 1_554
C(8) F(1) 3.373(4) ? . 2_656
C(8) F(2) 3.392(4) ? . 1_554
C(8) C(8) 2.823(4) ? . 3_665
C(8) C(12) 3.507(7) ? . 2_656
C(9) F(1) 3.446(4) ? . .
C(9) F(1) 3.446(4) ? . 2_656
C(9) O(1) 3.249(3) ? . .
C(9) O(1) 3.249(3) ? . 2_656
C(9) O(4) 3.355(6) ? . 7_666
C(9) O(4) 3.355(6) ? . 8_465
C(10) C(5) 3.393(3) ? . .
C(10) C(5) 3.393(3) ? . 2_656
C(10) C(6) 3.597(5) ? . .
C(10) C(6) 3.597(5) ? . 2_656
C(10) C(10) 2.833(12) ? . 3_666
C(10) C(11) 2.697(12) ? . 3_666
C(10) C(12) 2.443(9) ? . 3_666
C(11) O(1) 3.589(9) ? . .
C(11) N(1) 3.424(10) ? . .
C(11) C(5) 3.231(10) ? . .
C(11) C(6) 3.512(10) ? . .
C(11) C(10) 2.697(12) ? . 3_666
C(11) C(11) 2.746(13) ? . 3_666
C(11) C(12) 2.677(11) ? . 3_666
C(12) N(1) 3.527(6) ? . .
C(12) C(5) 3.289(7) ? . .
C(12) C(6) 3.509(8) ? . .
C(12) C(7) 3.435(7) ? . 2_656
C(12) C(8) 3.507(7) ? . 2_656
C(12) C(10) 2.443(9) ? . 3_666
C(12) C(11) 2.677(11) ? . 3_666
C(12) C(12) 2.799(8) ? . 3_666
C(13) C(5) 3.425(12) ? . .
C(13) C(5) 3.425(12) ? . 4_565
C(13) C(6) 3.426(14) ? . .
C(13) C(7) 3.431(14) ? . 2_656
C(13) C(9) 3.219(10) ? . 3_666
C(13) C(10) 1.970(10) ? . 3_666
C(13) C(11) 2.370(13) ? . 3_666
C(13) C(12) 2.672(13) ? . 3_666
C(14) C(10) 3.237(15) ? . 3_666
C(14) C(15) 2.37(2) ? . .
C(14) C(16) 2.92(2) ? . .
C(14) C(17) 3.595(18) ? . .
C(14) C(17) 3.595(18) ? . 4_565
C(15) C(14) 2.37(2) ? . .
C(15) C(20) 3.30(2) ? . 1_554
C(16) C(14) 2.92(2) ? . .
C(17) F(2) 3.178(8) ? . .
C(17) F(4) 3.579(9) ? . .
C(17) C(14) 3.595(18) ? . .
C(18) F(2) 3.576(6) ? . .
C(18) N(1) 3.557(8) ? . 1_556
C(18) C(5) 3.544(8) ? . 1_556
C(19) C(5) 3.590(11) ? . 1_556
C(19) C(5) 3.590(11) ? . 4_566
C(20) F(5) 3.523(9) ? . 2_757
C(20) F(5) 3.523(9) ? . 3_767
C(20) C(15) 3.30(2) ? . 1_556
F(1) H(1) 2.833 ? . 1_556
F(1) H(1) 2.877 ? . 2_656
F(2) H(1) 2.782 ? . 1_556
F(2) H(2) 2.558 ? . .
F(2) H(3) 3.465 ? . .
F(3) H(2) 3.180 ? . 7_667
F(3) H(3) 3.179 ? . 7_667
F(4) H(2) 3.190 ? . .
F(4) H(3) 3.414 ? . 2_757
F(5) H(3) 3.260 ? . 2_757
F(6) H(3) 3.168 ? . 2_757
O(1) H(2) 3.405 ? . .
O(2) H(3) 2.869 ? . 7_667
O(3) H(2) 3.456 ? . .
O(3) H(3) 3.583 ? . 1_554
N(1) H(3) 3.355 ? . 1_554
C(1) H(2) 3.548 ? . .
C(2) H(1) 3.326 ? . 1_556
C(2) H(2) 3.557 ? . .
C(3) H(2) 3.583 ? . .
C(4) H(3) 3.530 ? . 2_757
C(7) H(1) 3.283 ? . 3_665
C(11) H(1) 3.583 ? . 2_656
C(14) H(2) 3.567 ? . .
C(14) H(2) 3.567 ? . 4_565
H(1) F(1) 2.833 ? . 1_554
H(1) F(1) 2.877 ? . 2_656
H(1) F(2) 2.782 ? . 1_554
H(1) C(2) 3.326 ? . 1_554
H(1) C(11) 3.583 ? . 2_656
H(2) F(2) 2.558 ? . .
H(2) F(3) 3.180 ? . 7_667
H(2) F(4) 3.190 ? . .
H(2) O(1) 3.405 ? . .
H(2) O(3) 3.456 ? . .
H(2) C(1) 3.548 ? . .
H(2) C(2) 3.557 ? . .
H(2) C(3) 3.583 ? . .
H(2) C(14) 3.567 ? . .
H(3) F(2) 3.465 ? . .
H(3) F(3) 3.179 ? . 7_667
H(3) F(4) 3.414 ? . 2_757
H(3) F(5) 3.260 ? . 2_757
H(3) F(6) 3.168 ? . 2_757
H(3) O(2) 2.869 ? . 7_667
H(3) O(3) 3.583 ? . 1_556
H(3) N(1) 3.355 ? . 1_556
H(3) C(4) 3.530 ? . 2_757
